data_4319469
loop_
_publ_author_name
'Bim Graham'
'Milton T. W. Hearn'
'Peter C. Junk'
'Christopher M. Kepert'
'Frank E. Mabbs'
'Boujemaa Moubaraki'
'Keith S. Murray'
'Leone Spiccia'

_publ_section_title
;
 Syntheses, Crystal Structures, Magnetic Properties, and EPR Spectra of
 Tetranuclear Copper(II) Complexes Featuring Pairs of "Roof-Shaped" Cu2X2
 Dimers with Hydroxide, Methoxide, and Azide Bridges
;
_journal_name_full 'Inorganic Chemistry'
_journal_page_first 1536
_journal_page_last 1543
_journal_paper_doi 10.1021/ic000991h
_journal_volume 40
_journal_year 2001
_chemical_formula_structural C34H70N12Cl4O20Cu4
_chemical_formula_sum 'C17 H35 Cl2 Cu2 N6 O10'
_space_group_IT_number 2
_symmetry_cell_setting triclinic
_symmetry_space_group_name_Hall '-P 1'
_symmetry_space_group_name_H-M 'P -1'
_audit_creation_date 98-08-21
_audit_creation_method from_xtal_archive_file_using_CIFIO
_cell_angle_alpha 82.228(15)
_cell_angle_beta 80.794(11)
_cell_angle_gamma 65.715(14)
_cell_formula_units_Z 2
_cell_length_a 10.2479(12)
_cell_length_b 12.130(2)
_cell_length_c 14.353(3)
_cell_measurement_temperature 293
_cell_volume 1600.6(5)
_computing_data_reduction xtal
_computing_molecular_graphics xtal
_computing_publication_material xtal_CIFIO
_computing_structure_refinement xtal_CRYLSQ
_computing_structure_solution xtal
_diffrn_ambient_temperature 293
_diffrn_measurement_device CAD4
_diffrn_radiation_source MoKa
_diffrn_radiation_type xray_tube
_diffrn_radiation_wavelength 0.71073
_diffrn_reflns_av_R_equivalents .018
_diffrn_reflns_av_sigmaI/netI .051
_diffrn_reflns_limit_h_max 12
_diffrn_reflns_limit_h_min 0
_diffrn_reflns_limit_k_max 14
_diffrn_reflns_limit_k_min -13
_diffrn_reflns_limit_l_max 17
_diffrn_reflns_limit_l_min -16
_diffrn_reflns_number 5981
_diffrn_reflns_reduction_process perpendicular_monochr_Lp
_diffrn_reflns_theta_max 24.97
_diffrn_reflns_theta_min 1.44
_diffrn_standards_decay_% 'approx 50%'
_diffrn_standards_interval_time 3600
_diffrn_standards_number 3
_exptl_absorpt_coefficient_mu 1.55
_exptl_absorpt_correction_type gaussian
_exptl_crystal_density_diffrn 1.414
_exptl_crystal_F_000 702
_exptl_crystal_size_max 0.48
_exptl_crystal_size_mid 0.46
_exptl_crystal_size_min 0.40
_refine_diff_density_max 3.487
_refine_diff_density_min -4.244
_refine_ls_abs_structure_details none
_refine_ls_abs_structure_Flack 0
_refine_ls_extinction_coef .00000
_refine_ls_extinction_method none
_refine_ls_goodness_of_fit_all 8.04
_refine_ls_goodness_of_fit_obs 10.843
_refine_ls_matrix_type atomblock
_refine_ls_number_constraints 0
_refine_ls_number_parameters 380
_refine_ls_number_reflns 2600
_refine_ls_number_restraints 0
_refine_ls_R_factor_all .238
_refine_ls_R_factor_obs .078
_refine_ls_shift/esd_max 1.776
_refine_ls_shift/esd_mean .425
_refine_ls_structure_factor_coef F
_refine_ls_weighting_scheme sigma
_refine_ls_wR_factor_all .228
_refine_ls_wR_factor_obs .074
_reflns_d_resolution_high .842
_reflns_d_resolution_low 14.126
_reflns_limit_h_max 12
_reflns_limit_h_min 0
_reflns_limit_k_max 14
_reflns_limit_k_min -12
_reflns_limit_l_max 17
_reflns_limit_l_min -16
_reflns_number_observed 3237
_reflns_number_total 5633
_reflns_observed_criterion refl_observed_if_F____>_.000_sigma(F___)
_cod_data_source_file ic000991h_1.cif
_cod_data_source_block '[Cu4Ldur(mu2-OH)4](ClO4)4'
_cod_depositor_comments
;
The following automatic conversions were performed:

'_exptl_absorpt_correction_type' value 'Gaussian' changed to
'gaussian' according to the built-in table from CIF Core dictionary
named 'cif_core.dic' version 2.4.1 from 2010-06-29.

Automatic conversion script
Id: cif_fix_values 1646 2011-03-28 12:23:43Z adriana 
;
_cod_original_sg_symbol_Hall -p_1
_cod_original_formula_sum 'C17 H35 N6 Cl2 O10 Cu2'
_cod_database_code 4319469
_exptl_absorpt_correction_a_min 1.666
_exptl_absorpt_correction_a_max 2.283

loop_
_symmetry_equiv_pos_as_xyz
+x,+y,+z
-x,-y,-z

loop_
_atom_site_aniso_label
_atom_site_aniso_U_11
_atom_site_aniso_U_22
_atom_site_aniso_U_33
_atom_site_aniso_U_12
_atom_site_aniso_U_13
_atom_site_aniso_U_23
Cu1 .0478(10) .0285(5) .0419(6) -.0107(5) -.0106(6) .0014(4)
Cu2 .0492(10) .0314(5) .0388(6) -.0101(5) -.0076(6) -.0044(4)
O1 .077(7) .029(3) .080(5) .003(3) -.034(5) -.014(3)
O2 .106(8) .032(3) .048(4) .008(4) -.028(4) -.014(3)
N1a .055(7) .038(4) .049(5) -.013(4) -.018(5) .002(3)
N2a .036(6) .036(4) .039(4) -.016(4) -.010(4) .004(3)
N3a .077(9) .035(4) .047(4) -.021(4) -.017(5) .002(3)
C1a .049(8) .041(5) .043(5) -.013(5) -.006(5) -.005(4)
C2a .029(7) .036(4) .051(5) -.019(5) -.001(5) -.001(4)
C3a .067(9) .026(4) .042(5) .005(5) -.016(6) -.009(3)
C4a .119(14) .033(5) .066(7) -.003(6) -.037(8) -.007(4)
C5a .112(13) .051(6) .035(5) -.006(7) .004(7) -.017(4)
C6a .110(13) .048(5) .027(5) -.035(7) .011(6) -.009(4)
N1b .044(7) .040(4) .051(4) -.016(4) -.008(5) .004(3)
N2b .045(7) .036(4) .031(4) -.018(4) -.010(4) .008(3)
N3b .041(7) .035(4) .052(4) -.017(4) .002(4) .000(3)
C1b .022(7) .051(5) .044(5) -.008(5) -.003(5) .005(4)
C2b .081(11) .042(5) .043(5) -.019(6) -.027(6) .017(4)
C3b .091(12) .036(5) .050(5) -.033(6) -.020(6) .004(4)
C4b .053(9) .039(5) .067(6) -.010(5) -.013(6) -.006(4)
C5b .071(11) .042(5) .050(6) -.006(6) -.012(6) .013(4)
C6b .084(11) .046(5) .037(5) -.014(6) -.008(6) .015(4)
C1 .076(10) .031(4) .054(6) -.013(5) -.032(6) .006(4)
C2 .062(9) .035(4) .046(5) -.018(5) -.030(6) .006(4)
C3 .068(9) .036(4) .020(4) -.011(5) -.020(5) .001(3)
C4 .068(10) .038(4) .025(4) -.000(5) -.016(5) -.002(3)
C5 .109(12) .027(4) .031(5) .007(5) -.030(6) -.002(3)
Cl1 .056(2) .0588(14) .0633(15) -.0190(15) -.0233(16) .0116(12)
O11 .128(12) .077(6) .132(8) -.041(6) -.019(8) .004(5)
O12 .057(8) .081(5) .124(7) -.008(5) -.016(6) .020(5)
O13 .122(14) .33(2) .051(5) -.016(13) .003(7) -.048(8)
O14 .120(11) .068(5) .140(8) -.035(6) -.007(8) -.001(5)
Cl2 .056(4) .043(2) .061(3) -.015(2) -.011(3) -.010(2)
O21 .051(13) .044(7) .055(7) -.005(7) .020(8) -.009(6)
O22 .052(13) .100(10) .072(9) -.040(9) .011(9) -.004(8)
O23 .044(12) .083(9) .073(9) -.026(8) .018(9) -.026(7)
O24 .008(10) .074(8) .068(8) -.008(7) .015(7) .000(6)
Cl3 .059(5) .073(3) .056(3) -.012(3) -.015(3) -.002(2)
O31 .054(14) .094(10) .087(11) -.017(9) -.016(10) -.006(8)
O32 .09(2) .118(14) .141(16) -.046(14) .012(16) .007(11)
O33 .030(12) .108(11) .110(12) -.028(9) .006(10) .001(9)
O34 .063(16) .153(15) .134(14) -.067(13) .037(12) -.012(12)

loop_
_atom_site_label
_atom_site_fract_x
_atom_site_fract_y
_atom_site_fract_z
_atom_site_U_iso_or_equiv
_atom_site_thermal_displace_type
_atom_site_calc_flag
_atom_site_calc_attached_atom
Cu1 .96368(15) .77595(8) .27160(7) .0406(11) Uani ? ?
Cu2 .81214(15) 1.03407(9) .30633(7) .0413(11) Uani ? ?
O1 1.0055(10) .9206(5) .2671(5) .066(8) Uani ? ?
O2 .7655(10) .9016(5) .2728(4) .071(8) Uani ? ?
N1a .8722(11) 1.1434(6) .3708(5) .048(8) Uani ? ?
N2a .7507(9) 1.2028(6) .1944(5) .037(7) Uani ? ?
N3a .6172(11) 1.1311(6) .3668(5) .053(9) Uani ? ?
C1a .8666(13) 1.2573(8) .3092(6) .046(10) Uani ? ?
C2a .8587(11) 1.2489(7) .2065(6) .038(9) Uani ? ?
C3a .6072(13) 1.2805(7) .2303(6) .051(10) Uani ? ?
C4a .5262(17) 1.2112(8) .2916(8) .078(13) Uani ? ?
C5a .6224(17) 1.2054(9) .4399(7) .075(13) Uani ? ?
C6a .7752(16) 1.1674(8) .4596(6) .063(12) Uani ? ?
N1b 1.1594(10) .6555(6) .3051(5) .046(8) Uani ? ?
N2b 1.0465(10) .6886(6) .1260(5) .037(7) Uani ? ?
N3b .9074(10) .6318(6) .3035(5) .043(8) Uani ? ?
C1b 1.2530(12) .5894(8) .2229(6) .042(9) Uani ? ?
C2b 1.2011(14) .6548(8) .1291(6) .057(11) Uani ? ?
C3b 1.0048(15) .5811(8) .1391(7) .056(12) Uani ? ?
C4b .8821(13) .6018(8) .2153(7) .055(11) Uani ? ?
C5b 1.0151(14) .5337(8) .3534(7) .061(11) Uani ? ?
C6b 1.1231(15) .5742(8) .3832(6) .062(12) Uani ? ?
C1 1.0012(14) .7562(8) .0336(7) .055(11) Uani ? ?
C2 .8951(13) .9760(7) .0580(6) .046(10) Uani ? ?
C3 1.0066(12) .8819(7) .0167(5) .043(9) Uani ? ?
C4 .8855(13) 1.0967(7) .0439(5) .049(10) Uani ? ?
C5 .7499(15) 1.1902(7) .0920(6) .064(11) Uani ? ?
Cl1 .7867(4) -.1698(2) .54506(19) .060(3) Uani ? ?
O11 .8915(14) -.1435(8) .4929(7) .113(13) Uani ? ?
O12 .6476(12) -.0782(8) .5289(7) .096(11) Uani ? ?
O13 .7969(17) -.1854(16) .6439(7) .19(2) Uani ? ?
O14 .7875(14) -.2773(8) .5200(8) .112(13) Uani ? ?
Cl2 .5361(7) .5955(4) .3620(3) .054(5) Uani ? ?
O21 .4248(18) .7099(11) .3439(9) .057(14) Uani ? ?
O22 .463(2) .5281(14) .4074(10) .074(18) Uani ? ?
O23 .6033(19) .5464(13) .2786(10) .067(16) Uani ? ?
O24 .6436(15) .5926(12) .4111(9) .056(14) Uani ? ?
Cl3 .3913(7) .3770(5) -.0468(4) .067(6) Uani ? ?
O31 .293(2) .4805(14) -.0736(11) .082(19) Uani ? ?
O32 .489(3) .4457(17) -.0275(14) .12(3) Uani ? ?
O33 .449(2) .3126(15) -.1094(12) .085(19) Uani ? ?
O34 .332(2) .2909(18) -.0021(14) .11(2) Uani ? ?
H1o 1.11761 .93699 .24517 .03500 Uiso ? ?
H2o .63991 .88642 .28868 .03500 Uiso ? ?
H1aa .95210 1.27764 .31710 .03500 Uiso ? ?
H1ab .76977 1.32782 .33708 .03500 Uiso ? ?
H2aa .95909 1.18850 .17819 .03500 Uiso ? ?
H2ab .83313 1.33306 .17057 .03500 Uiso ? ?
H3aa .55468 1.33040 .17473 .03500 Uiso ? ?
H3ab .62013 1.33915 .27372 .03500 Uiso ? ?
H4aa .50419 1.15660 .24886 .03500 Uiso ? ?
H4ab .42683 1.26989 .32317 .03500 Uiso ? ?
H5aa .57200 1.29592 .42302 .03500 Uiso ? ?
H5ab .55989 1.18515 .50556 .03500 Uiso ? ?
H6aa .78243 1.23683 .49086 .03500 Uiso ? ?
H6ab .80536 1.08896 .50615 .03500 Uiso ? ?
H1ba 1.35678 .58227 .22479 .03500 Uiso ? ?
H1bb 1.25106 .50463 .22670 .03500 Uiso ? ?
H2ba 1.22116 .73546 .11934 .03500 Uiso ? ?
H2bb 1.26277 .60060 .07499 .03500 Uiso ? ?
H3ba .95951 .57527 .07955 .03500 Uiso ? ?
H3bb 1.08102 .50036 .15796 .03500 Uiso ? ?
H4ba .79375 .66908 .18948 .03500 Uiso ? ?
H4bb .86805 .51993 .22754 .03500 Uiso ? ?
H5ba .96464 .50380 .41895 .03500 Uiso ? ?
H5bb 1.06813 .46041 .31475 .03500 Uiso ? ?
H6ba 1.07765 .62432 .44254 .03500 Uiso ? ?
H6bb 1.21488 .50035 .39779 .03500 Uiso ? ?
H1a .89168 .77334 .03537 .03500 Uiso ? ?
H1b 1.06126 .70716 -.02028 .03500 Uiso ? ?
H2 .80880 .95926 .10337 .03500 Uiso ? ?
H5a .66941 1.16684 .08284 .03500 Uiso ? ?
H5b .73847 1.27411 .05380 .03500 Uiso ? ?
H1an .98586 1.09950 .37127 .03500 Uiso ? ?
H3an .59111 1.06312 .39679 .03500 Uiso ? ?
H1bn 1.20188 .70382 .33029 .03500 Uiso ? ?
H3bn .80911 .67617 .34626 .03500 Uiso ? ?

loop_
_atom_type_symbol
_atom_type_description
_atom_type_oxidation_number
_atom_type_number_in_cell
_atom_type_scat_dispersion_real
_atom_type_scat_dispersion_imag
_atom_type_scat_source
C ? 0 34 .002 .002 Int._Tables_Vol_IV_Tables_2.2B_and_2.3.1
H ? 0 70 0 0 Int._Tables_Vol_IV_Tables_2.2B_and_2.3.1
N ? 0 12 .004 .003 Int._Tables_Vol_IV_Tables_2.2B_and_2.3.1
O ? 0 20 .008 .006 Int._Tables_Vol_IV_Tables_2.2B_and_2.3.1
Cu ? 0 4 .263 1.266 Int._Tables_Vol_IV_Tables_2.2B_and_2.3.1
Cl ? 0 4 .132 .159 Int._Tables_Vol_IV_Tables_2.2B_and_2.3.1

loop_
_diffrn_attenuator_code
_diffrn_attenuator_scale
? ?

loop_
_geom_angle_atom_site_label_1
_geom_angle_atom_site_label_2
_geom_angle_atom_site_label_3
_geom_angle
_geom_angle_site_symmetry_1
_geom_angle_site_symmetry_2
_geom_angle_site_symmetry_3
_geom_angle_publ_flag
O1 Cu1 O2 80.8(4) . . . ?
O1 Cu1 N1b 95.9(4) . . . ?
O1 Cu1 N3b 168.8(3) . . . ?
O2 Cu1 N1b 165.6(3) . . . ?
O2 Cu1 N3b 96.4(4) . . . ?
N1b Cu1 N3b 84.1(4) . . . ?
O1 Cu2 O2 81.0(4) . . . ?
O1 Cu2 N1a 96.3(4) . . . ?
O1 Cu2 N3a 170.0(3) . . . ?
O2 Cu2 N1a 165.9(3) . . . ?
O2 Cu2 N3a 96.4(4) . . . ?
N1a Cu2 N3a 83.8(4) . . . ?
Cu1 O1 Cu2 97.9(4) . . . ?
Cu1 O1 H1o 132.1(4) . . . ?
Cu2 O1 H1o 130.0(5) . . . ?
Cu1 O2 Cu2 95.7(4) . . . ?
Cu2 N1a C1a 113.0(6) . . . ?
Cu2 N1a C6a 104.0(8) . . . ?
Cu2 N1a H1an 106.7(5) . . . ?
C1a N1a C6a 114.0(6) . . . ?
C1a N1a H1an 98.3(9) . . . ?
C6a N1a H1an 120.9(8) . . . ?
C2a N2a C3a 112.5(8) . . . ?
C2a N2a C5 111.2(8) . . . ?
C3a N2a C5 107.7(8) . . . ?
Cu2 N3a C4a 109.2(6) . . . ?
Cu2 N3a C5a 111.7(9) . . . ?
Cu2 N3a H3an 98.3(5) . . . ?
C4a N3a C5a 110.5(7) . . . ?
C4a N3a H3an 115.7(11) . . . ?
C5a N3a H3an 110.9(7) . . . ?
N1a C1a C2a 112.6(9) . . . ?
N1a C1a H1aa 110.5(8) . . . ?
N1a C1a H1ab 104.6(8) . . . ?
C2a C1a H1aa 111.5(9) . . . ?
C2a C1a H1ab 109.2(8) . . . ?
H1aa C1a H1ab 108.1(10) . . . ?
N2a C2a C1a 112.4(9) . . . ?
N2a C2a H2aa 107.9(8) . . . ?
N2a C2a H2ab 108.6(9) . . . ?
C1a C2a H2aa 108.0(9) . . . ?
C1a C2a H2ab 109.8(8) . . . ?
H2aa C2a H2ab 110.1(9) . . . ?
N2a C3a C4a 112.8(7) . . . ?
N2a C3a H3aa 108.4(7) . . . ?
N2a C3a H3ab 105.6(11) . . . ?
C4a C3a H3aa 112.5(12) . . . ?
C4a C3a H3ab 107.9(8) . . . ?
H3aa C3a H3ab 109.3(7) . . . ?
N3a C4a C3a 109.1(12) . . . ?
N3a C4a H4aa 109.5(8) . . . ?
N3a C4a H4ab 109.9(9) . . . ?
C3a C4a H4aa 109.7(9) . . . ?
C3a C4a H4ab 111.6(8) . . . ?
H4aa C4a H4ab 106.9(15) . . . ?
N3a C5a C6a 110.1(8) . . . ?
N3a C5a H5aa 112.4(10) . . . ?
N3a C5a H5ab 106.5(12) . . . ?
C6a C5a H5aa 113.4(14) . . . ?
C6a C5a H5ab 108.2(9) . . . ?
H5aa C5a H5ab 105.9(9) . . . ?
N1a C6a C5a 109.9(9) . . . ?
N1a C6a H6aa 109.7(12) . . . ?
N1a C6a H6ab 109.5(8) . . . ?
C5a C6a H6aa 108.8(9) . . . ?
C5a C6a H6ab 110.2(13) . . . ?
H6aa C6a H6ab 108.8(10) . . . ?
Cu1 N1b C1b 112.8(6) . . . ?
Cu1 N1b C6b 103.2(7) . . . ?
Cu1 N1b H1bn 105.3(5) . . . ?
C1b N1b C6b 113.2(7) . . . ?
C1b N1b H1bn 111.9(9) . . . ?
C6b N1b H1bn 109.8(8) . . . ?
C2b N2b C3b 113.5(7) . . . ?
C2b N2b C1 110.7(8) . . . ?
C3b N2b C1 107.6(9) . . . ?
Cu1 N3b C4b 106.8(6) . . . ?
Cu1 N3b C5b 110.5(9) . . . ?
Cu1 N3b H3bn 97.3(5) . . . ?
C4b N3b C5b 114.9(7) . . . ?
C4b N3b H3bn 111.4(9) . . . ?
C5b N3b H3bn 114.2(7) . . . ?
N1b C1b C2b 111.8(7) . . . ?
N1b C1b H1ba 108.4(9) . . . ?
N1b C1b H1bb 109.5(8) . . . ?
C2b C1b H1ba 109.2(9) . . . ?
C2b C1b H1bb 107.4(10) . . . ?
H1ba C1b H1bb 110.6(7) . . . ?
N2b C2b C1b 113.3(9) . . . ?
N2b C2b H2ba 108.7(7) . . . ?
N2b C2b H2bb 111.1(11) . . . ?
C1b C2b H2ba 107.3(11) . . . ?
C1b C2b H2bb 108.6(7) . . . ?
H2ba C2b H2bb 107.7(10) . . . ?
N2b C3b C4b 109.4(8) . . . ?
N2b C3b H3ba 111.4(7) . . . ?
N2b C3b H3bb 116.6(13) . . . ?
C4b C3b H3ba 102.1(12) . . . ?
C4b C3b H3bb 105.4(8) . . . ?
H3ba C3b H3bb 110.7(9) . . . ?
N3b C4b C3b 113.9(12) . . . ?
N3b C4b H4ba 111.1(8) . . . ?
N3b C4b H4bb 108.7(8) . . . ?
C3b C4b H4ba 107.1(8) . . . ?
C3b C4b H4bb 105.6(8) . . . ?
H4ba C4b H4bb 110.3(13) . . . ?
N3b C5b C6b 111.6(9) . . . ?
N3b C5b H5ba 110.1(10) . . . ?
N3b C5b H5bb 112.3(10) . . . ?
C6b C5b H5ba 105.6(9) . . . ?
C6b C5b H5bb 109.6(11) . . . ?
H5ba C5b H5bb 107.3(9) . . . ?
N1b C6b C5b 109.2(9) . . . ?
N1b C6b H6ba 107.5(9) . . . ?
N1b C6b H6bb 109.7(11) . . . ?
C5b C6b H6ba 109.9(12) . . . ?
C5b C6b H6bb 110.1(10) . . . ?
H6ba C6b H6bb 110.3(10) . . . ?
N2b C1 C3 115.3(10) . . . ?
N2b C1 H1a 106.3(9) . . . ?
N2b C1 H1b 110.4(7) . . . ?
C3 C1 H1a 104.7(7) . . . ?
C3 C1 H1b 108.3(9) . . . ?
H1a C1 H1b 111.7(12) . . . ?
C3 C2 C4 122.8(11) . . . ?
C3 C2 H2 119.5(9) . . . ?
C4 C2 H2 117.7(8) . . . ?
C1 C3 C2 117.9(10) . . . ?
C1 C3 C4 122.2(7) . . 2_775 ?
C2 C3 C4 119.8(9) . . 2_775 ?
C2 C4 C5 115.3(10) . . . ?
C2 C4 C3 117.5(8) . . 2_775 ?
C5 C4 C3 127.1(8) . . 2_775 ?
N2a C5 C4 116.3(9) . . . ?
N2a C5 H5a 111.3(9) . . . ?
N2a C5 H5b 108.1(8) . . . ?
C4 C5 H5a 105.2(9) . . . ?
C4 C5 H5b 105.3(9) . . . ?
H5a C5 H5b 110.5(10) . . . ?
O11 Cl1 O12 111.2(6) . . . ?
O11 Cl1 O13 114.0(10) . . . ?
O11 Cl1 O14 110.8(7) . . . ?
O12 Cl1 O13 108.3(7) . . . ?
O12 Cl1 O14 105.7(8) . . . ?
O13 Cl1 O14 106.5(10) . . . ?
O21 Cl2 O22 102.8(10) . . . ?
O21 Cl2 O23 109.6(8) . . . ?
O21 Cl2 O24 116.9(10) . . . ?
O22 Cl2 O23 107.6(11) . . . ?
O22 Cl2 O24 113.4(10) . . . ?
O23 Cl2 O24 106.2(11) . . . ?
O31 Cl3 O32 90.1(12) . . . ?
O31 Cl3 O33 113.0(11) . . . ?
O31 Cl3 O34 112.9(13) . . . ?
O32 Cl3 O33 110.7(14) . . . ?
O32 Cl3 O34 141.6(12) . . . ?
O33 Cl3 O34 88.9(14) . . . ?

loop_
_geom_bond_atom_site_label_1
_geom_bond_atom_site_label_2
_geom_bond_distance
_geom_bond_site_symmetry_1
_geom_bond_site_symmetry_2
_geom_bond_publ_flag
Cu1 O1 1.961(8) . . ?
Cu1 O2 1.975(8) . . ?
Cu1 N1b 2.024(8) . . ?
Cu1 N3b 2.032(9) . . ?
Cu2 O1 1.936(7) . . ?
Cu2 O2 1.989(9) . . ?
Cu2 N1a 2.044(10) . . ?
Cu2 N3a 1.979(9) . . ?
O1 H1o 1.231(10) . . ?
N1a C1a 1.522(12) . . ?
N1a C6a 1.467(13) . . ?
N1a H1an 1.064(10) . . ?
N2a C2a 1.471(16) . . ?
N2a C3a 1.437(12) . . ?
N2a C5 1.500(12) . . ?
N3a C4a 1.507(14) . . ?
N3a C5a 1.494(16) . . ?
N3a H3an .992(9) . . ?
C1a C2a 1.508(13) . . ?
C1a H1aa 1.029(14) . . ?
C1a H1ab 1.070(9) . . ?
C2a H2aa 1.043(9) . . ?
C2a H2ab 1.029(8) . . ?
C3a C4a 1.520(18) . . ?
C3a H3aa 1.016(9) . . ?
C3a H3ab 1.066(11) . . ?
C4a H4aa 1.069(15) . . ?
C4a H4ab 1.045(12) . . ?
C5a C6a 1.50(2) . . ?
C5a H5aa 1.016(9) . . ?
C5a H5ab 1.111(12) . . ?
C6a H6aa 1.040(13) . . ?
C6a H6ab 1.049(9) . . ?
N1b C1b 1.489(11) . . ?
N1b C6b 1.495(13) . . ?
N1b H1bn .991(11) . . ?
N2b C2b 1.471(17) . . ?
N2b C3b 1.510(16) . . ?
N2b C1 1.495(11) . . ?
N3b C4b 1.451(15) . . ?
N3b C5b 1.445(12) . . ?
N3b H3bn 1.061(8) . . ?
C1b C2b 1.523(13) . . ?
C1b H1ba 1.036(12) . . ?
C1b H1bb 1.031(11) . . ?
C2b H2ba 1.067(12) . . ?
C2b H2bb 1.036(9) . . ?
C3b C4b 1.489(16) . . ?
C3b H3ba 1.059(13) . . ?
C3b H3bb 1.005(9) . . ?
C4b H4ba 1.021(10) . . ?
C4b H4bb 1.049(12) . . ?
C5b C6b 1.52(2) . . ?
C5b H5ba 1.092(11) . . ?
C5b H5bb 1.016(9) . . ?
C6b H6ba 1.045(9) . . ?
C6b H6bb 1.025(10) . . ?
C1 C3 1.534(15) . . ?
C1 H1a 1.051(14) . . ?
C1 H1b 1.001(9) . . ?
C2 C3 1.362(11) . . ?
C2 C4 1.415(14) . . ?
C2 H2 1.083(12) . . ?
C3 C4 1.384(16) . 2_775 ?
C4 C5 1.518(13) . . ?
C5 H5a 1.008(16) . . ?
C5 H5b 1.059(9) . . ?
Cl1 O11 1.332(14) . . ?
Cl1 O12 1.433(10) . . ?
Cl1 O13 1.420(10) . . ?
Cl1 O14 1.395(12) . . ?
Cl2 O21 1.410(12) . . ?
Cl2 O22 1.37(2) . . ?
Cl2 O23 1.361(15) . . ?
Cl2 O24 1.386(18) . . ?
Cl3 O31 1.301(15) . . ?
Cl3 O32 1.62(3) . . ?
Cl3 O33 1.186(18) . . ?
Cl3 O34 1.44(3) . . ?

loop_
_geom_contact_atom_site_label_1
_geom_contact_atom_site_label_2
_geom_contact_distance
_geom_contact_site_symmetry_1
_geom_contact_site_symmetry_2
_geom_contact_publ_flag
? ? ? ? ? ?

loop_
_geom_torsion_atom_site_label_1
_geom_torsion_atom_site_label_2
_geom_torsion_atom_site_label_3
_geom_torsion_atom_site_label_4
_geom_torsion
_geom_torsion_site_symmetry_1
_geom_torsion_site_symmetry_2
_geom_torsion_site_symmetry_3
_geom_torsion_site_symmetry_4
_geom_torsion_publ_flag
? ? ? ? ? ? ? ? ? ?

loop_
_reflns_scale_group_code
_reflns_scale_meas_F
? 2.5648
